data_7010193
loop_
_publ_author_name
'Charmant, Jonathan P. H.'
'King, Philip J.'
'Quesada-Pato, Roberto'
'Sappa, Enrico'
'Schaefer, Carsten'

_publ_section_title
;
 Reactivity of multi-site bound allenylidene towards alkynes and silica
 gel&#x200A;&#x2020;
;
_journal_issue 1
_journal_name_full 'Journal of the Chemical Society, Dalton Transactions'
_journal_page_first 46
_journal_paper_doi 10.1039/b006780f
_journal_year 2001
_chemical_formula_sum 'C28 H16 O9 Ru3'
_chemical_formula_weight 799.62
_chemical_name_systematic
; 
 ? 
;
_space_group_IT_number 2
_symmetry_cell_setting triclinic
_symmetry_space_group_name_Hall '-P 1'
_symmetry_space_group_name_H-M 'P -1'
_atom_sites_solution_hydrogens geom
_atom_sites_solution_primary direct
_atom_sites_solution_secondary difmap
_audit_creation_method SHELXL-97
_cell_angle_alpha 82.234(12)
_cell_angle_beta 84.141(9)
_cell_angle_gamma 78.161(14)
_cell_formula_units_Z 2
_cell_length_a 9.2442(12)
_cell_length_b 10.6111(13)
_cell_length_c 14.171(2)
_cell_measurement_reflns_used 203
_cell_measurement_temperature 173(2)
_cell_volume 1344.0(3)
_computing_cell_refinement 'Bruker SMART'
_computing_data_collection 'Bruker SMART'
_computing_data_reduction 'Bruker SAINT'
_computing_molecular_graphics 'Bruker SHELXTL'
_computing_publication_material 'Bruker SHELXTL'
_computing_structure_refinement 'SHELXL-97 (Sheldrick, 1997)'
_computing_structure_solution 'SHELXS-97 (Sheldrick, 1990)'
_diffrn_ambient_temperature 173(2)
_diffrn_measured_fraction_theta_full 0.989
_diffrn_measured_fraction_theta_max 0.989
_diffrn_measurement_device_type 'CCD area detector'
_diffrn_measurement_method '\w scans'
_diffrn_radiation_monochromator graphite
_diffrn_radiation_source 'fine-focus sealed tube'
_diffrn_radiation_type MoK\a
_diffrn_radiation_wavelength 0.71073
_diffrn_reflns_av_R_equivalents 0.0300
_diffrn_reflns_av_sigmaI/netI 0.0498
_diffrn_reflns_limit_h_max 10
_diffrn_reflns_limit_h_min -10
_diffrn_reflns_limit_k_max 12
_diffrn_reflns_limit_k_min -12
_diffrn_reflns_limit_l_max 16
_diffrn_reflns_limit_l_min -15
_diffrn_reflns_number 10016
_diffrn_reflns_theta_full 25.00
_diffrn_reflns_theta_max 25.00
_diffrn_reflns_theta_min 1.45
_diffrn_standards_decay_% 0
_exptl_absorpt_coefficient_mu 1.718
_exptl_absorpt_correction_T_max 0.978
_exptl_absorpt_correction_T_min 0.723
_exptl_absorpt_correction_type multi-scan
_exptl_absorpt_process_details
; 
 G. M. Sheldrick. 
 SADABS: A program for absorption correction with the Siemens SMART system; 
 University of G\"ottingen: Germany, 1996.
;
_exptl_crystal_colour yellow
_exptl_crystal_density_diffrn 1.976
_exptl_crystal_density_method 'not measured'
_exptl_crystal_description plate
_exptl_crystal_F_000 776
_exptl_crystal_size_max 0.4
_exptl_crystal_size_mid 0.2
_exptl_crystal_size_min 0.05
_refine_diff_density_max 0.562
_refine_diff_density_min -0.364
_refine_diff_density_rms 0.087
_refine_ls_extinction_coef 0.00095(12)
_refine_ls_extinction_expression Fc^*^=kFc[1+0.001xFc^2^\l^3^/sin(2\q)]^-1/4^
_refine_ls_extinction_method SHELXL
_refine_ls_goodness_of_fit_ref 0.894
_refine_ls_hydrogen_treatment constr
_refine_ls_matrix_type full
_refine_ls_number_parameters 364
_refine_ls_number_reflns 4668
_refine_ls_number_restraints 0
_refine_ls_restrained_S_all 0.894
_refine_ls_R_factor_all 0.0329
_refine_ls_R_factor_gt 0.0234
_refine_ls_shift/su_max 0.000
_refine_ls_shift/su_mean 0.000
_refine_ls_structure_factor_coef Fsqd
_refine_ls_weighting_details 'calc w=1/[\s^2^(Fo^2^)+(0.0153P)^2^+0.0000P] where P=(Fo^2^+2Fc^2^)/3'
_refine_ls_weighting_scheme calc
_refine_ls_wR_factor_gt 0.0461
_refine_ls_wR_factor_ref 0.0478
_reflns_number_gt 3783
_reflns_number_total 4668
_reflns_threshold_expression >2sigma(I)
_cod_data_source_file b006780f.txt
_cod_data_source_block 5a
_cod_depositor_comments
;
The following automatic conversions were performed:
'_symmetry_cell_setting' value 'Triclinic' changed to 'triclinic'
according to '/home/saulius/struct/CIF-dictionaries/cif_core.dic'
dictionary named 'cif_core.dic' version 2.4.1 from 2010-06-29.

Automatic conversion script
Id: cif_fix_enum 1527 2010-12-29 10:47:43Z saulius 
;
_cod_original_sg_symbol_H-M P-1
_cod_database_code 7010193

loop_
_symmetry_equiv_pos_as_xyz
'x, y, z'
'-x, -y, -z'

loop_
_atom_site_label
_atom_site_type_symbol
_atom_site_fract_x
_atom_site_fract_y
_atom_site_fract_z
_atom_site_U_iso_or_equiv
_atom_site_adp_type
_atom_site_occupancy
_atom_site_symmetry_multiplicity
_atom_site_calc_flag
_atom_site_refinement_flags
_atom_site_disorder_assembly
_atom_site_disorder_group
Ru1 Ru 0.81506(3) 0.02234(2) 0.35041(2) 0.01723(8) Uani 1 1 d . . .
Ru2 Ru 0.77151(3) 0.03714(3) 0.16238(2) 0.01837(8) Uani 1 1 d . . .
Ru3 Ru 0.42017(3) 0.31826(3) 0.20243(2) 0.01833(8) Uani 1 1 d . . .
C1 C 0.9494(4) -0.1383(3) 0.3910(3) 0.0277(9) Uani 1 1 d . . .
C2 C 0.7050(4) 0.0455(3) 0.4683(3) 0.0275(9) Uani 1 1 d . . .
C3 C 0.9709(4) 0.1142(3) 0.3677(3) 0.0244(9) Uani 1 1 d . . .
C4 C 0.7332(4) -0.0579(4) 0.0653(3) 0.0295(9) Uani 1 1 d . . .
C5 C 0.8369(4) 0.1683(4) 0.0695(3) 0.0296(9) Uani 1 1 d . . .
C6 C 0.9700(5) -0.0513(4) 0.1789(3) 0.0316(9) Uani 1 1 d . . .
C7 C 0.4850(4) 0.3101(4) 0.0726(3) 0.0290(9) Uani 1 1 d . . .
C8 C 0.2368(4) 0.2623(3) 0.1856(2) 0.0240(8) Uani 1 1 d . . .
C9 C 0.3351(4) 0.5063(4) 0.1844(3) 0.0285(9) Uani 1 1 d . . .
C10 C 0.6832(4) -0.2219(3) 0.3114(3) 0.0310(9) Uani 1 1 d . . .
H10A H 0.6527 -0.2527 0.2558 0.047 Uiso 1 1 calc R . .
H10B H 0.6168 -0.2414 0.3675 0.047 Uiso 1 1 calc R . .
H10C H 0.7851 -0.2656 0.3231 0.047 Uiso 1 1 calc R . .
C11 C 0.6757(4) -0.0774(3) 0.2925(2) 0.0195(8) Uani 1 1 d . . .
C12 C 0.5542(4) -0.0010(3) 0.2453(2) 0.0189(8) Uani 1 1 d . . .
C13 C 0.4307(4) -0.0532(3) 0.2098(3) 0.0302(9) Uani 1 1 d . . .
H13A H 0.3553 -0.0646 0.2624 0.045 Uiso 1 1 calc R . .
H13B H 0.4717 -0.1369 0.1862 0.045 Uiso 1 1 calc R . .
H13C H 0.3856 0.0082 0.1579 0.045 Uiso 1 1 calc R . .
C14 C 0.5527(4) 0.1352(3) 0.2357(2) 0.0171(8) Uani 1 1 d . . .
C15 C 0.6743(4) 0.1703(3) 0.2717(2) 0.0169(8) Uani 1 1 d . . .
C16 C 0.6345(4) 0.3178(3) 0.2663(2) 0.0169(8) Uani 1 1 d . . .
C17 C 0.5185(4) 0.3672(3) 0.3358(2) 0.0164(7) Uani 1 1 d . . .
C18 C 0.4045(4) 0.2959(3) 0.3731(2) 0.0190(8) Uani 1 1 d . . .
H18 H 0.4138 0.2085 0.3611 0.023 Uiso 1 1 calc R . .
C19 C 0.2784(4) 0.3556(3) 0.4277(2) 0.0226(8) Uani 1 1 d . . .
H19 H 0.2040 0.3074 0.4520 0.027 Uiso 1 1 calc R . .
C20 C 0.2616(4) 0.4800(3) 0.4459(3) 0.0284(9) Uani 1 1 d . . .
H20 H 0.1756 0.5189 0.4819 0.034 Uiso 1 1 calc R . .
C21 C 0.3736(4) 0.5515(3) 0.4109(3) 0.0271(9) Uani 1 1 d . . .
H21 H 0.3628 0.6382 0.4250 0.033 Uiso 1 1 calc R . .
C22 C 0.4954(4) 0.4988(3) 0.3580(3) 0.0237(8) Uani 1 1 d . . .
H22 H 0.5677 0.5498 0.3348 0.028 Uiso 1 1 calc R . .
C23 C 0.7479(4) 0.4011(3) 0.2296(2) 0.0180(8) Uani 1 1 d . . .
C24 C 0.8502(4) 0.4174(3) 0.2903(3) 0.0222(8) Uani 1 1 d . . .
H24 H 0.8514 0.3728 0.3531 0.027 Uiso 1 1 calc R . .
C25 C 0.9508(4) 0.4983(3) 0.2598(3) 0.0305(10) Uani 1 1 d . . .
H25 H 1.0200 0.5088 0.3019 0.037 Uiso 1 1 calc R . .
C26 C 0.9505(4) 0.5631(3) 0.1689(3) 0.0356(11) Uani 1 1 d . . .
H26 H 1.0198 0.6179 0.1482 0.043 Uiso 1 1 calc R . .
C27 C 0.8501(4) 0.5485(3) 0.1083(3) 0.0343(10) Uani 1 1 d . . .
H27 H 0.8497 0.5934 0.0455 0.041 Uiso 1 1 calc R . .
C28 C 0.7489(4) 0.4680(3) 0.1385(3) 0.0280(9) Uani 1 1 d . . .
H28 H 0.6795 0.4587 0.0962 0.034 Uiso 1 1 calc R . .
O1 O 1.0293(3) -0.2312(3) 0.4137(2) 0.0487(8) Uani 1 1 d . . .
O2 O 0.6363(3) 0.0600(3) 0.53895(19) 0.0460(8) Uani 1 1 d . . .
O3 O 1.0712(3) 0.1557(3) 0.37983(19) 0.0394(7) Uani 1 1 d . . .
O4 O 0.7095(4) -0.1167(3) 0.0094(2) 0.0552(9) Uani 1 1 d . . .
O5 O 0.8828(3) 0.2396(3) 0.0134(2) 0.0456(8) Uani 1 1 d . . .
O6 O 1.0913(3) -0.1045(3) 0.1751(2) 0.0495(8) Uani 1 1 d . . .
O7 O 0.5193(3) 0.3047(3) -0.0066(2) 0.0459(8) Uani 1 1 d . . .
O8 O 0.1343(3) 0.2275(3) 0.17068(19) 0.0374(7) Uani 1 1 d . . .
O9 O 0.2915(3) 0.6143(2) 0.1738(2) 0.0443(8) Uani 1 1 d . . .

loop_
_atom_site_aniso_label
_atom_site_aniso_U_11
_atom_site_aniso_U_22
_atom_site_aniso_U_33
_atom_site_aniso_U_23
_atom_site_aniso_U_13
_atom_site_aniso_U_12
Ru1 0.02011(17) 0.01445(15) 0.01626(16) 0.00071(12) -0.00279(12) -0.00228(12)
Ru2 0.02117(17) 0.01879(15) 0.01563(16) -0.00318(12) -0.00026(12) -0.00477(12)
Ru3 0.01653(17) 0.01986(15) 0.01763(17) 0.00305(12) -0.00284(12) -0.00394(12)
C1 0.031(2) 0.026(2) 0.026(2) -0.0028(18) -0.0017(18) -0.0041(18)
C2 0.027(2) 0.025(2) 0.029(2) -0.0024(18) -0.0069(19) -0.0004(17)
C3 0.031(2) 0.0200(19) 0.020(2) 0.0071(16) -0.0071(17) -0.0033(17)
C4 0.033(2) 0.032(2) 0.025(2) -0.0057(19) -0.0006(18) -0.0071(18)
C5 0.035(2) 0.032(2) 0.021(2) -0.0089(19) 0.0015(18) -0.0031(19)
C6 0.033(3) 0.038(2) 0.022(2) -0.0015(19) 0.0010(19) -0.006(2)
C7 0.017(2) 0.038(2) 0.031(3) 0.002(2) -0.0060(18) -0.0054(17)
C8 0.026(2) 0.025(2) 0.017(2) -0.0040(16) 0.0002(17) 0.0046(17)
C9 0.018(2) 0.038(2) 0.027(2) 0.0054(19) -0.0009(17) -0.0079(18)
C10 0.035(2) 0.0181(19) 0.040(3) -0.0029(18) -0.0032(19) -0.0058(17)
C11 0.023(2) 0.0161(17) 0.022(2) -0.0049(16) 0.0023(16) -0.0084(15)
C12 0.020(2) 0.0214(18) 0.0172(19) -0.0051(15) 0.0033(15) -0.0080(15)
C13 0.029(2) 0.029(2) 0.038(2) -0.0084(19) -0.0049(19) -0.0140(18)
C14 0.0177(19) 0.0206(18) 0.0141(19) -0.0024(15) -0.0023(15) -0.0055(15)
C15 0.0188(19) 0.0168(17) 0.0141(19) 0.0023(15) 0.0030(15) -0.0057(15)
C16 0.0170(19) 0.0166(17) 0.0177(19) 0.0010(15) -0.0054(15) -0.0049(14)
C17 0.0208(19) 0.0138(17) 0.0156(19) 0.0009(15) -0.0034(15) -0.0063(14)
C18 0.026(2) 0.0177(18) 0.016(2) -0.0024(15) -0.0037(16) -0.0089(15)
C19 0.021(2) 0.029(2) 0.019(2) -0.0014(17) 0.0000(16) -0.0102(16)
C20 0.020(2) 0.035(2) 0.030(2) -0.0100(18) 0.0001(17) -0.0014(17)
C21 0.029(2) 0.0168(18) 0.037(2) -0.0088(17) -0.0026(18) -0.0031(16)
C22 0.025(2) 0.0132(17) 0.033(2) 0.0007(16) -0.0025(17) -0.0052(15)
C23 0.0156(19) 0.0111(17) 0.026(2) 0.0013(15) 0.0026(16) -0.0030(14)
C24 0.020(2) 0.0140(17) 0.030(2) 0.0032(16) -0.0007(17) -0.0037(15)
C25 0.019(2) 0.022(2) 0.051(3) -0.008(2) -0.0027(19) -0.0044(16)
C26 0.017(2) 0.021(2) 0.065(3) 0.002(2) 0.009(2) -0.0075(16)
C27 0.032(2) 0.027(2) 0.039(3) 0.0110(19) 0.007(2) -0.0091(18)
C28 0.025(2) 0.024(2) 0.033(2) 0.0039(18) 0.0005(18) -0.0071(17)
O1 0.048(2) 0.0315(16) 0.056(2) 0.0062(15) -0.0094(16) 0.0141(15)
O2 0.0463(19) 0.062(2) 0.0236(17) -0.0056(15) 0.0088(15) -0.0027(16)
O3 0.0382(18) 0.0438(17) 0.0417(18) 0.0047(14) -0.0183(14) -0.0199(14)
O4 0.076(2) 0.067(2) 0.0350(19) -0.0255(17) -0.0064(16) -0.0277(18)
O5 0.062(2) 0.0430(17) 0.0312(17) 0.0046(15) 0.0153(15) -0.0229(16)
O6 0.0270(18) 0.074(2) 0.0421(19) -0.0175(17) -0.0006(14) 0.0076(16)
O7 0.0384(18) 0.078(2) 0.0196(17) 0.0029(16) -0.0006(14) -0.0147(16)
O8 0.0249(16) 0.0500(17) 0.0434(18) -0.0182(15) -0.0026(13) -0.0130(13)
O9 0.0356(17) 0.0246(16) 0.064(2) 0.0144(15) -0.0054(15) 0.0015(13)

loop_
_atom_type_symbol
_atom_type_description
_atom_type_scat_dispersion_real
_atom_type_scat_dispersion_imag
_atom_type_scat_source
C C 0.0033 0.0016 'International Tables Vol C Tables 4.2.6.8 and 6.1.1.4'
H H 0.0000 0.0000 'International Tables Vol C Tables 4.2.6.8 and 6.1.1.4'
O O 0.0106 0.0060 'International Tables Vol C Tables 4.2.6.8 and 6.1.1.4'
Ru Ru -1.2594 0.8363 'International Tables Vol C Tables 4.2.6.8 and 6.1.1.4'

loop_
_geom_angle_atom_site_label_1
_geom_angle_atom_site_label_2
_geom_angle_atom_site_label_3
_geom_angle
_geom_angle_site_symmetry_1
_geom_angle_site_symmetry_3
_geom_angle_publ_flag
C2 Ru1 C1 98.07(16) . . ?
C2 Ru1 C3 97.82(15) . . ?
C1 Ru1 C3 87.78(15) . . ?
C2 Ru1 C15 94.91(14) . . ?
C1 Ru1 C15 163.87(14) . . ?
C3 Ru1 C15 99.94(13) . . ?
C2 Ru1 C11 98.14(14) . . ?
C1 Ru1 C11 92.22(14) . . ?
C3 Ru1 C11 163.88(14) . . ?
C15 Ru1 C11 76.43(13) . . ?
C2 Ru1 Ru2 139.74(11) . . ?
C1 Ru1 Ru2 110.56(11) . . ?
C3 Ru1 Ru2 110.60(10) . . ?
C15 Ru1 Ru2 53.48(9) . . ?
C11 Ru1 Ru2 54.48(9) . . ?
C2 Ru1 C6 171.11(13) . . ?
C1 Ru1 C6 76.42(14) . . ?
C3 Ru1 C6 89.01(13) . . ?
C15 Ru1 C6 89.47(12) . . ?
C11 Ru1 C6 75.34(12) . . ?
Ru2 Ru1 C6 40.24(8) . . ?
C6 Ru2 C4 97.28(16) . . ?
C6 Ru2 C5 91.84(16) . . ?
C4 Ru2 C5 92.34(15) . . ?
C6 Ru2 C15 114.89(14) . . ?
C4 Ru2 C15 146.41(14) . . ?
C5 Ru2 C15 95.86(13) . . ?
C6 Ru2 C11 93.82(14) . . ?
C4 Ru2 C11 99.18(14) . . ?
C5 Ru2 C11 166.40(13) . . ?
C15 Ru2 C11 70.55(11) . . ?
C6 Ru2 C14 145.97(14) . . ?
C4 Ru2 C14 110.12(14) . . ?
C5 Ru2 C14 106.35(13) . . ?
C15 Ru2 C14 36.42(11) . . ?
C11 Ru2 C14 62.90(12) . . ?
C6 Ru2 C12 129.47(14) . . ?
C4 Ru2 C12 88.66(14) . . ?
C5 Ru2 C12 138.21(14) . . ?
C15 Ru2 C12 63.94(11) . . ?
C11 Ru2 C12 35.99(12) . . ?
C14 Ru2 C12 36.27(11) . . ?
C6 Ru2 Ru1 72.67(11) . . ?
C4 Ru2 Ru1 144.18(11) . . ?
C5 Ru2 Ru1 121.64(11) . . ?
C15 Ru2 Ru1 48.92(8) . . ?
C11 Ru2 Ru1 49.15(8) . . ?
C14 Ru2 Ru1 73.30(8) . . ?
C12 Ru2 Ru1 73.75(8) . . ?
C7 Ru3 C8 91.80(15) . . ?
C7 Ru3 C9 94.22(16) . . ?
C8 Ru3 C9 95.46(14) . . ?
C7 Ru3 C14 89.28(14) . . ?
C8 Ru3 C14 98.37(13) . . ?
C9 Ru3 C14 165.62(14) . . ?
C7 Ru3 C16 101.34(13) . . ?
C8 Ru3 C16 157.87(13) . . ?
C9 Ru3 C16 101.17(13) . . ?
C14 Ru3 C16 64.45(12) . . ?
C7 Ru3 C17 135.31(13) . . ?
C8 Ru3 C17 132.85(13) . . ?
C9 Ru3 C17 84.52(13) . . ?
C14 Ru3 C17 83.19(12) . . ?
C16 Ru3 C17 36.56(11) . . ?
C7 Ru3 C18 164.38(14) . . ?
C8 Ru3 C18 98.51(13) . . ?
C9 Ru3 C18 96.42(14) . . ?
C14 Ru3 C18 77.69(12) . . ?
C16 Ru3 C18 65.38(11) . . ?
C17 Ru3 C18 35.39(10) . . ?
O1 C1 Ru1 178.9(4) . . ?
O2 C2 Ru1 178.9(3) . . ?
O3 C3 Ru1 172.9(3) . . ?
O4 C4 Ru2 178.3(3) . . ?
O5 C5 Ru2 175.7(3) . . ?
O6 C6 Ru2 170.3(3) . . ?
O6 C6 Ru1 122.6(3) . . ?
Ru2 C6 Ru1 67.09(11) . . ?
O7 C7 Ru3 177.5(3) . . ?
O8 C8 Ru3 175.8(3) . . ?
O9 C9 Ru3 177.6(3) . . ?
C12 C11 C10 118.1(3) . . ?
C12 C11 Ru1 117.0(2) . . ?
C10 C11 Ru1 124.3(3) . . ?
C12 C11 Ru2 73.14(19) . . ?
C10 C11 Ru2 128.2(2) . . ?
Ru1 C11 Ru2 76.37(10) . . ?
C11 C12 C14 113.8(3) . . ?
C11 C12 C13 125.1(3) . . ?
C14 C12 C13 121.1(3) . . ?
C11 C12 Ru2 70.87(19) . . ?
C14 C12 Ru2 71.48(18) . . ?
C13 C12 Ru2 128.0(2) . . ?
C15 C14 C12 115.2(3) . . ?
C15 C14 Ru3 100.6(2) . . ?
C12 C14 Ru3 143.5(2) . . ?
C15 C14 Ru2 69.52(18) . . ?
C12 C14 Ru2 72.25(19) . . ?
Ru3 C14 Ru2 130.43(15) . . ?
C14 C15 C16 104.5(3) . . ?
C14 C15 Ru1 116.6(2) . . ?
C16 C15 Ru1 135.6(2) . . ?
C14 C15 Ru2 74.06(19) . . ?
C16 C15 Ru2 132.2(2) . . ?
Ru1 C15 Ru2 77.60(11) . . ?
C17 C16 C23 117.5(3) . . ?
C17 C16 C15 114.9(3) . . ?
C23 C16 C15 121.3(3) . . ?
C17 C16 Ru3 74.77(18) . . ?
C23 C16 Ru3 127.1(2) . . ?
C15 C16 Ru3 90.44(19) . . ?
C18 C17 C22 116.1(3) . . ?
C18 C17 C16 121.3(3) . . ?
C22 C17 C16 121.7(3) . . ?
C18 C17 Ru3 74.19(18) . . ?
C22 C17 Ru3 120.9(2) . . ?
C16 C17 Ru3 68.67(18) . . ?
C19 C18 C17 120.1(3) . . ?
C19 C18 Ru3 122.3(2) . . ?
C17 C18 Ru3 70.42(18) . . ?
C20 C19 C18 121.4(3) . . ?
C19 C20 C21 119.4(3) . . ?
C22 C21 C20 121.2(3) . . ?
C21 C22 C17 121.7(3) . . ?
C28 C23 C24 118.2(3) . . ?
C28 C23 C16 122.1(3) . . ?
C24 C23 C16 119.5(3) . . ?
C25 C24 C23 120.6(3) . . ?
C26 C25 C24 120.3(4) . . ?
C27 C26 C25 119.9(3) . . ?
C26 C27 C28 120.1(4) . . ?
C23 C28 C27 120.9(4) . . ?

loop_
_geom_bond_atom_site_label_1
_geom_bond_atom_site_label_2
_geom_bond_distance
_geom_bond_site_symmetry_2
_geom_bond_publ_flag
Ru1 C2 1.883(4) . ?
Ru1 C1 1.947(4) . ?
Ru1 C3 1.949(4) . ?
Ru1 C15 2.095(3) . ?
Ru1 C11 2.113(3) . ?
Ru1 Ru2 2.7140(6) . ?
Ru1 C6 2.813(4) . ?
Ru2 C6 1.904(4) . ?
Ru2 C4 1.912(4) . ?
Ru2 C5 1.930(4) . ?
Ru2 C15 2.233(3) . ?
Ru2 C11 2.273(3) . ?
Ru2 C14 2.292(3) . ?
Ru2 C12 2.303(3) . ?
Ru3 C7 1.884(4) . ?
Ru3 C8 1.953(4) . ?
Ru3 C9 1.981(4) . ?
Ru3 C14 2.095(3) . ?
Ru3 C16 2.260(3) . ?
Ru3 C17 2.341(3) . ?
Ru3 C18 2.390(3) . ?
C1 O1 1.134(4) . ?
C2 O2 1.141(4) . ?
C3 O3 1.142(4) . ?
C4 O4 1.135(4) . ?
C5 O5 1.133(4) . ?
C6 O6 1.147(4) . ?
C7 O7 1.141(4) . ?
C8 O8 1.134(4) . ?
C9 O9 1.129(4) . ?
C10 C11 1.509(4) . ?
C11 C12 1.414(5) . ?
C12 C14 1.430(4) . ?
C12 C13 1.522(4) . ?
C14 C15 1.415(4) . ?
C15 C16 1.526(4) . ?
C16 C17 1.445(4) . ?
C16 C23 1.515(4) . ?
C17 C18 1.439(4) . ?
C17 C22 1.441(4) . ?
C18 C19 1.415(4) . ?
C19 C20 1.354(5) . ?
C20 C21 1.418(5) . ?
C21 C22 1.351(5) . ?
C23 C28 1.387(5) . ?
C23 C24 1.391(5) . ?
C24 C25 1.390(4) . ?
C25 C26 1.376(5) . ?
C26 C27 1.372(5) . ?
C27 C28 1.391(5) . ?
